data_2108886
loop_
_publ_author_name
'Novelli, Giulia'
'McMonagle, Charles J.'
'Kleemiss, Florian'
'Probert, Michael'
'Puschmann, Horst'
'Grabowsky, Simon'
'Maynard-Casely, Helen E.'
'McIntyre, Garry J.'
'Parsons, Simon'

_publ_section_title
;
 Accurate H-atom parameters for the two polymorphs of
 <small>L</small>-histidine at 5, 105 and 295K
;
_journal_issue 5
_journal_name_full 'Acta Crystallographica Section B'
_journal_page_first
;
;
_journal_paper_doi 10.1107/S205252062100740X
_journal_volume 77
_journal_year 2021
_chemical_absolute_configuration syn
_chemical_formula_moiety 'C6 H9 N3 O2'
_chemical_formula_sum 'C6 H9 N3 O2'
_chemical_formula_weight 155.157
_space_group_crystal_system orthorhombic
_space_group_IT_number 19
_space_group_name_Hall 'P 2ac 2ab'
_space_group_name_H-M_alt 'P 21 21 21'
_symmetry_Int_Tables_number 19
_audit_creation_date 2021-01-31
_audit_creation_method
;
Olex2 1.3
(compiled 2020.11.12 svn.r5f609507 for OlexSys, GUI svn.r6226)
;
_cell_angle_alpha 90
_cell_angle_beta 90
_cell_angle_gamma 90
_cell_formula_units_Z 4
_cell_length_a 5.1521(1)
_cell_length_b 7.2228(2)
_cell_length_c 18.8440(6)
_cell_measurement_reflns_used 6123
_cell_measurement_temperature 105
_cell_measurement_theta_max 36.01
_cell_measurement_theta_min 3.02
_cell_volume 701.23(3)
_computing_cell_refinement 'SAINT V8.38A (?, 2016)'
_computing_data_reduction 'SAINT V8.38A (?, 2016)'
_computing_molecular_graphics 'Olex2 (Dolomanov et al., 2009)'
_computing_publication_material 'Olex2 (Dolomanov et al., 2009)'
_computing_structure_refinement 'ShelXL (Sheldrick, 2015)'
_computing_structure_solution 'ShelXT (Sheldrick, 2015)'
_diffrn_ambient_temperature 105
_diffrn_measured_fraction_theta_full 0.9578
_diffrn_measured_fraction_theta_max 0.8496
_diffrn_measurement_device 'XIPHOS four-circle diffractometer'
_diffrn_measurement_device_type 'Bruker APEX-II CCD'
_diffrn_measurement_method '\f scans'
_diffrn_radiation_collimation focused
_diffrn_radiation_monochromator 'multilayer optics'
_diffrn_radiation_probe x-ray
_diffrn_radiation_type 'Mo K\a'
_diffrn_radiation_wavelength 0.71073
_diffrn_reflns_av_R_equivalents 0.0303
_diffrn_reflns_av_unetI/netI 0.0280
_diffrn_reflns_Laue_measured_fraction_full 0.9578
_diffrn_reflns_Laue_measured_fraction_max 0.8496
_diffrn_reflns_limit_h_max 8
_diffrn_reflns_limit_h_min -8
_diffrn_reflns_limit_k_max 10
_diffrn_reflns_limit_k_min -10
_diffrn_reflns_limit_l_max 28
_diffrn_reflns_limit_l_min -28
_diffrn_reflns_number 13793
_diffrn_reflns_point_group_measured_fraction_full 0.9686
_diffrn_reflns_point_group_measured_fraction_max 0.8648
_diffrn_reflns_theta_full 25.2417
_diffrn_reflns_theta_max 36.32
_diffrn_reflns_theta_min 3.02
_diffrn_source 'rotating anode'
_diffrn_source_target Mo
_diffrn_source_type 'Bruker TXS with Helios Optics'
_exptl_absorpt_coefficient_mu 0.113
_exptl_absorpt_correction_T_max 0.7471
_exptl_absorpt_correction_T_min 0.6866
_exptl_absorpt_correction_type multi-scan
_exptl_absorpt_process_details
;
 SADABS 2016/2: Krause, L., Herbst-Irmer, R., Sheldrick G.M. & Stalke D.,
 J. Appl. Cryst. 48 (2015) 3-10
;
_exptl_crystal_colour colourless
_exptl_crystal_density_diffrn 1.470
_exptl_crystal_description needle
_exptl_crystal_F_000 328.072
_exptl_crystal_size_max 0.2
_exptl_crystal_size_mid 0.1
_exptl_crystal_size_min 0.1
_refine_diff_density_max 0.1671
_refine_diff_density_min -0.1507
_refine_diff_density_rms 0.0390
_refine_ls_abs_structure_details 'Flack, H. D. (1983). Acta Cryst. A39, 876-881.'
_refine_ls_abs_structure_Flack 0.4(8)
_refine_ls_d_res_high 0.5999
_refine_ls_d_res_low 6.7443
_refine_ls_goodness_of_fit_ref 1.1223
_refine_ls_hydrogen_treatment refall
_refine_ls_matrix_type full
_refine_ls_number_constraints 0
_refine_ls_number_parameters 181
_refine_ls_number_reflns 2942
_refine_ls_number_restraints 99
_refine_ls_restrained_S_all 1.1027
_refine_ls_R_factor_all 0.0274
_refine_ls_R_factor_gt 0.0226
_refine_ls_shift/su_max 0.0001
_refine_ls_shift/su_mean 0.0000
_refine_ls_structure_factor_coef Fsqd
_refine_ls_weighting_details 'w=1/[\s^2^(Fo^2^)+(0.0119P)^2^] where P=(Fo^2^+2Fc^2^)/3'
_refine_ls_weighting_scheme calc
_refine_ls_wR_factor_gt 0.0365
_refine_ls_wR_factor_ref 0.0375
_reflns_Friedel_coverage 0.886
_reflns_limit_h_max 8
_reflns_limit_h_min -8
_reflns_limit_k_max 10
_reflns_limit_k_min -10
_reflns_limit_l_max 28
_reflns_limit_l_min -28
_reflns_number_gt 2706
_reflns_number_total 2942
_reflns_threshold_expression I>=2u(I)
_cod_data_source_file um5050sup1.cif
_cod_data_source_block HOTX22
_cod_original_sg_symbol_Hall ' P 2ac 2ab'
_cod_database_code 2108886
_shelx_shelxl_version_number 2017/1
_olex2_refinement_description
;
1. Rigid body (RIGU) restrains
 H5, H3, H6, C4, N2, C5, N3, C6
 with sigma for 1-2 distances of 0.004 and sigma for 1-3 distances of 0.004
 H1A, H1B, H1C, N1
 with sigma for 1-2 distances of 0.004 and sigma for 1-3 distances of 0.004
 H3A, C3, H3B, C2, H2
 with sigma for 1-2 distances of 0.004 and sigma for 1-3 distances of 0.004
;
_olex2_submission_special_instructions 'No special instructions were received'

loop_
_space_group_symop_id
_space_group_symop_operation_xyz
1 x,y,z
2 x+1/2,-y+1/2,-z
3 -x,y+1/2,-z+1/2
4 -x+1/2,-y,z+1/2

loop_
_atom_site_label
_atom_site_type_symbol
_atom_site_fract_x
_atom_site_fract_y
_atom_site_fract_z
_atom_site_U_iso_or_equiv
_atom_site_adp_type
_atom_site_occupancy
_atom_site_refinement_flags_posn
_atom_site_refinement_flags_adp
O2 O 0.32475(6) 0.49818(6) 0.240209(19) 0.01318(8) Uani 1.000000 . .
O1 O 0.73091(6) 0.49455(7) 0.197629(19) 0.01394(8) Uani 1.000000 . .
N1 N 0.91616(8) 0.31391(7) 0.31181(3) 0.00998(9) Uani 1.000000 . U
H1B H 1.0343(15) 0.3750(13) 0.2770(4) 0.020(2) Uani 1.000000 . U
H1A H 1.0073(14) 0.3128(12) 0.3597(5) 0.0157(19) Uani 1.000000 . U
H1C H 0.8725(17) 0.1843(14) 0.2953(5) 0.023(2) Uani 1.000000 . U
N3 N 0.87041(7) 0.50257(7) 0.55335(3) 0.01189(9) Uani 1.000000 . U
H3 H 0.8494(16) 0.5062(13) 0.6068(5) 0.026(2) Uani 1.000000 . U
N2 N 1.03224(8) 0.43944(7) 0.44706(2) 0.01190(9) Uani 1.000000 . U
C4 C 0.80387(9) 0.53942(7) 0.43892(3) 0.00996(9) Uani 1.000000 . U
C1 C 0.56511(8) 0.47258(8) 0.24558(3) 0.00925(9) Uani 1.000000 . .
C2 C 0.66615(8) 0.41601(8) 0.31935(3) 0.00865(9) Uani 1.000000 . U
H2 H 0.5257(14) 0.3232(11) 0.3427(4) 0.0220(19) Uani 1.000000 . U
C6 C 0.70210(9) 0.57890(9) 0.50460(3) 0.01133(10) Uani 1.000000 . U
H6 H 0.5334(15) 0.6551(11) 0.5199(4) 0.028(2) Uani 1.000000 . U
C5 C 1.06326(10) 0.41995(8) 0.51647(3) 0.01233(10) Uani 1.000000 . U
H5 H 1.2175(15) 0.3476(12) 0.5415(4) 0.031(2) Uani 1.000000 . U
C3 C 0.70372(10) 0.58790(9) 0.36650(3) 0.01170(10) Uani 1.000000 . U
H3B H 0.5230(16) 0.6543(11) 0.3711(4) 0.028(2) Uani 1.000000 . U
H3A H 0.8329(16) 0.6849(12) 0.3400(4) 0.027(2) Uani 1.000000 . U

loop_
_atom_site_aniso_label
_atom_site_aniso_U_11
_atom_site_aniso_U_22
_atom_site_aniso_U_33
_atom_site_aniso_U_12
_atom_site_aniso_U_13
_atom_site_aniso_U_23
O2 0.00938(12) 0.0168(2) 0.01336(19) 0.00099(16) -0.00125(12) 0.00446(16)
O1 0.01111(13) 0.0235(2) 0.00724(18) -0.00111(15) -0.00005(12) 0.00319(16)
N1 0.01021(15) 0.0109(3) 0.0088(2) 0.00160(17) 0.00013(15) -0.00024(16)
H1B 0.009(4) 0.028(5) 0.022(4) 0.007(2) 0.003(2) 0.013(2)
H1A 0.013(4) 0.018(5) 0.016(3) 0.000(3) -0.0041(17) 0.0022(19)
H1C 0.030(5) 0.015(4) 0.025(5) -0.004(2) -0.002(3) -0.007(2)
N3 0.01415(15) 0.0143(2) 0.0072(2) -0.00054(17) 0.00018(14) -0.00025(17)
H3 0.045(5) 0.025(6) 0.007(3) 0.012(4) 0.0035(17) 0.0044(17)
N2 0.01215(15) 0.0153(3) 0.0083(2) 0.00333(16) -0.00046(15) -0.00037(16)
C4 0.01187(15) 0.0103(3) 0.0077(2) 0.00147(17) -0.00122(16) -0.00048(17)
C1 0.00919(16) 0.0107(3) 0.0079(2) -0.00063(18) -0.00100(16) 0.00048(17)
C2 0.00877(16) 0.0101(3) 0.0071(2) -0.00003(18) -0.00033(16) 0.00073(17)
H2 0.016(3) 0.014(4) 0.036(5) 0.001(2) 0.001(3) 0.008(3)
C6 0.01237(17) 0.0129(3) 0.0087(2) 0.00133(19) 0.00016(17) -0.00168(18)
H6 0.024(3) 0.031(5) 0.027(5) 0.009(2) 0.005(2) -0.003(3)
C5 0.01257(18) 0.0156(3) 0.0088(3) 0.0011(2) -0.00196(18) 0.00093(19)
H5 0.029(4) 0.040(6) 0.026(4) 0.014(2) -0.004(2) 0.003(3)
C3 0.01547(19) 0.0104(3) 0.0093(3) 0.0027(2) -0.00243(18) -0.00081(19)
H3B 0.029(3) 0.023(5) 0.033(5) 0.0109(19) -0.005(2) -0.002(3)
H3A 0.034(4) 0.022(4) 0.025(4) -0.007(2) 0.004(3) 0.001(2)

loop_
_atom_type_symbol
_atom_type_scat_dispersion_real
_atom_type_scat_dispersion_imag
_atom_type_scat_source
_atom_type_scat_dispersion_source
H 0.00000 0.00000 'NoSpherA2: Chem.Sci. 2021, DOI:10.1039/D0SC05526C' custom
C 0.00210 0.00160 'NoSpherA2: Chem.Sci. 2021, DOI:10.1039/D0SC05526C' custom
O 0.00790 0.00610 'NoSpherA2: Chem.Sci. 2021, DOI:10.1039/D0SC05526C' custom
N 0.00410 0.00330 'NoSpherA2: Chem.Sci. 2021, DOI:10.1039/D0SC05526C' custom

loop_
_geom_angle_atom_site_label_1
_geom_angle_atom_site_label_2
_geom_angle_atom_site_label_3
_geom_angle
_geom_angle_site_symmetry_1
_geom_angle_site_symmetry_3
_geom_angle_publ_flag
H1A N1 H1B 107.7(7) . . ?
H1C N1 H1B 110.0(7) . . ?
H1C N1 H1A 111.6(7) . . ?
C2 N1 H1B 111.8(5) . . ?
C2 N1 H1A 108.5(5) . . ?
C2 N1 H1C 107.2(5) . . ?
C6 N3 H3 125.8(5) . . ?
C5 N3 H3 127.0(5) . . ?
C5 N3 C6 107.25(5) . . ?
C5 N2 C4 105.44(4) . . ?
C6 C4 N2 109.38(4) . . ?
C3 C4 N2 120.86(4) . . ?
C3 C4 C6 129.76(5) . . ?
O1 C1 O2 126.52(5) . . ?
C2 C1 O2 116.43(4) . . ?
C2 C1 O1 117.00(4) . . ?
C1 C2 N1 109.71(4) . . ?
H2 C2 N1 108.1(4) . . ?
H2 C2 C1 107.8(4) . . ?
C3 C2 N1 110.20(4) . . ?
C3 C2 C1 110.47(5) . . ?
C3 C2 H2 110.5(5) . . ?
C4 C6 N3 106.09(4) . . ?
H6 C6 N3 122.5(5) . . ?
H6 C6 C4 131.4(5) . . ?
N2 C5 N3 111.84(5) . . ?
H5 C5 N3 122.7(4) . . ?
H5 C5 N2 125.5(4) . . ?
C2 C3 C4 112.34(5) . . ?
H3B C3 C4 109.6(4) . . ?
H3B C3 C2 107.7(4) . . ?
H3A C3 C4 110.9(4) . . ?
H3A C3 C2 109.4(4) . . ?
H3A C3 H3B 106.6(6) . . ?

loop_
_geom_bond_atom_site_label_1
_geom_bond_atom_site_label_2
_geom_bond_distance
_geom_bond_site_symmetry_2
_geom_bond_publ_flag
O2 C1 1.2562(5) . ?
O1 C1 1.2535(6) . ?
N1 H1B 0.997(8) . ?
N1 H1A 1.018(8) . ?
N1 H1C 1.012(9) . ?
N1 C2 1.4910(6) . ?
N3 H3 1.013(9) . ?
N3 C6 1.3784(7) . ?
N3 C5 1.3513(7) . ?
N2 C4 1.3890(6) . ?
N2 C5 1.3253(7) . ?
C4 C6 1.3739(7) . ?
C4 C3 1.5005(7) . ?
C1 C2 1.5396(7) . ?
C2 H2 1.080(8) . ?
C2 C3 1.5389(8) . ?
C6 H6 1.069(7) . ?
C5 H5 1.061(7) . ?
C3 H3B 1.051(8) . ?
C3 H3A 1.088(8) . ?

loop_
_geom_torsion_atom_site_label_1
_geom_torsion_atom_site_label_2
_geom_torsion_atom_site_label_3
_geom_torsion_atom_site_label_4
_geom_torsion
_geom_torsion_site_symmetry_1
_geom_torsion_site_symmetry_2
_geom_torsion_site_symmetry_3
_geom_torsion_site_symmetry_4
_geom_torsion_publ_flag
C5 N2 C4 C3 -179.64(5) . . . . ?
C6 N3 C5 N2 0.65(7) . . . . ?
O1 C1 C2 C3 94.78(6) . . . . ?
N1 C2 C3 C4 -58.22(6) . . . . ?
C2 C3 C4 C6 -123.88(6) . . . . ?
H1A N1 C2 C1 162.6(5) . . . . ?
H1B N1 C2 C1 43.9(5) . . . . ?
H1C N1 C2 C1 -76.7(6) . . . . ?
C4 N2 C5 H5 178.7(6) . . . . ?
H3 N3 C5 H5 0.1(8) . . . . ?
H3 N3 C6 H6 2.4(8) . . . . ?
C5 N2 C4 C6 0.25(6) . . . . ?
C5 N3 C6 C4 -0.46(6) . . . . ?
O2 C1 C2 N1 155.42(5) . . . . ?
C1 C2 C3 C4 -179.63(4) . . . . ?
N2 C4 C6 N3 0.13(6) . . . . ?
H1A N1 C2 C3 40.8(5) . . . . ?
H1B N1 C2 C3 -77.9(5) . . . . ?
H1C N1 C2 C3 161.4(6) . . . . ?
C6 N3 C5 H5 -178.7(5) . . . . ?
C5 N3 C6 H6 -178.8(5) . . . . ?
O1 C1 C2 H2 -144.4(4) . . . . ?
C4 N2 C5 N3 -0.56(6) . . . . ?
O1 C1 C2 N1 -26.91(7) . . . . ?
O2 C1 C2 C3 -82.89(6) . . . . ?
C2 C3 C4 N2 55.98(6) . . . . ?
C3 C4 C6 N3 -180.00(7) . . . . ?
H1A N1 C2 H2 -80.0(7) . . . . ?
H1B N1 C2 H2 161.2(7) . . . . ?
H1C N1 C2 H2 40.6(7) . . . . ?
H3 N3 C5 N2 179.4(6) . . . . ?
H3 N3 C6 C4 -179.3(6) . . . . ?
O2 C1 C2 H2 37.9(4) . . . . ?
N1 C2 C3 H3A 65.4(5) . . . . ?
C1 C2 C3 H3B 59.5(4) . . . . ?
H2 C2 C3 H3B -59.7(6) . . . . ?
H3B C3 C4 N2 175.7(5) . . . . ?
C3 C4 C6 H6 -1.8(6) . . . . ?
N1 C2 C3 H3B -179.1(4) . . . . ?
H2 C2 C3 C4 61.2(4) . . . . ?
H3A C3 C4 N2 -66.8(5) . . . . ?
H3B C3 C4 C6 -4.1(5) . . . . ?
C1 C2 C3 H3A -56.0(5) . . . . ?
H2 C2 C3 H3A -175.2(6) . . . . ?
H3A C3 C4 C6 113.4(5) . . . . ?
N2 C4 C6 H6 178.3(6) . . . . ?

loop_
_restr_rigu_atom_site_label_1
_restr_rigu_atom_site_label_2
_restr_rigu_target_weight_param
_restr_rigu_u13_diff
_restr_rigu_u23_diff
_restr_rigu_u33_diff
N1 H1B 0.004000 0.001924 0.000476 -0.002017
N1 H1A 0.004000 0.003887 0.002213 -0.003012
N1 H1C 0.004000 -0.001611 -0.001577 0.000595
H1B H1A 0.004000 -0.001164 0.008362 -0.000570
H1B H1C 0.004000 0.009190 -0.020948 0.005399
H1A H1C 0.004000 0.011667 0.003451 0.001344
N3 H3 0.004000 0.002331 -0.002724 0.000509
N3 N2 0.004000 0.001994 0.000122 -0.000409
N3 C4 0.004000 -0.001818 0.000983 0.000077
N3 C6 0.004000 -0.002242 0.001117 0.000468
N3 H6 0.004000 -0.007981 0.005004 -0.008179
N3 C5 0.004000 0.002416 -0.001574 -0.000882
N3 H5 0.004000 0.004431 -0.005679 -0.005632
H3 C6 0.004000 -0.004036 0.012879 0.000973
H3 C5 0.004000 0.006506 -0.006981 0.002086
N2 C4 0.004000 -0.000819 -0.001084 0.000044
N2 C6 0.004000 0.000652 0.000951 -0.000086
N2 C5 0.004000 0.001554 0.000151 0.000047
N2 H5 0.004000 0.006130 0.000446 -0.010220
C4 C6 0.004000 -0.000982 -0.000389 0.000406
C4 H6 0.004000 -0.004755 -0.002452 -0.006719
C4 C5 0.004000 -0.001061 0.000841 -0.000387
C2 H2 0.004000 0.003250 -0.004500 -0.006038
C2 C3 0.004000 -0.001635 -0.000889 0.000185
C2 H3B 0.004000 -0.006697 0.003586 -0.009243
C2 H3A 0.004000 -0.000828 0.002863 -0.009919
H2 C3 0.004000 -0.001135 -0.013790 0.006398
C6 H6 0.004000 0.000907 0.000774 -0.005176
C6 C5 0.004000 -0.002248 -0.002522 -0.000402
C5 H5 0.004000 0.002822 -0.000698 -0.006013
C3 H3B 0.004000 -0.006052 -0.001370 -0.007114
C3 H3A 0.004000 -0.000857 -0.001189 -0.003167
H3B H3A 0.004000 -0.019554 0.004656 0.006789

_cod_database_fobs_code 2108886
